data_7061544
loop_
_publ_author_name
'Darii, Mariana'
'Beleaev, Ecaterina S.'
'Kravtsov, Victor Ch.'
'Bourosh, Paulina'
'Chumakov, Yurii'
'Hauser, J\"urg'
'Decurtins, Silvio'
'Liu, Shi-Xia'
'Sultanova, Olga'
'Baca, Svetlana G.'

_publ_section_title
;
 Crystalline multicomponent compounds involving hexaammine cobalt(iii)
 cations
;
_journal_issue 23
_journal_name_full 'New Journal of Chemistry'
_journal_page_first 11404
_journal_page_last 11421
_journal_paper_doi 10.1039/D2NJ01655A
_journal_volume 46
_journal_year 2022
_chemical_formula_sum 'C7 H23 Cl Co N7 O5'
_chemical_formula_weight 379.70
_space_group_crystal_system orthorhombic
_space_group_IT_number 62
_space_group_name_Hall '-P 2ac 2n'
_space_group_name_H-M_alt 'P n m a'
_atom_sites_solution_hydrogens mixed
_atom_sites_solution_primary direct
_atom_sites_solution_secondary difmap
_audit_creation_method SHELXL-2014/7
_audit_update_record
;
2022-05-20 deposited with the CCDC.	2022-05-23 downloaded from the CCDC.
;
_cell_angle_alpha 90
_cell_angle_beta 90
_cell_angle_gamma 90
_cell_formula_units_Z 4
_cell_length_a 23.3823(9)
_cell_length_b 6.8340(4)
_cell_length_c 9.4859(5)
_cell_measurement_reflns_used 1001
_cell_measurement_temperature 293(2)
_cell_measurement_theta_max 26.8500
_cell_measurement_theta_min 3.4770
_cell_volume 1515.80(13)
_computing_cell_refinement
;
CrysAlisPro, Agilent Technologies,
Version 1.171.37.35 (release 13-08-2014 CrysAlis171 .NET)
(compiled Aug 13 2014,18:06:01)
;
_computing_data_collection
;
CrysAlisPro, Agilent Technologies,
Version 1.171.37.35 (release 13-08-2014 CrysAlis171 .NET)
(compiled Aug 13 2014,18:06:01)
;
_computing_data_reduction
;
CrysAlisPro, Agilent Technologies,
Version 1.171.37.35 (release 13-08-2014 CrysAlis171 .NET)
(compiled Aug 13 2014,18:06:01)
;
_computing_molecular_graphics MERCURY
_computing_publication_material
;
SHELX-97 (Sheldrick, 2008)
;
_computing_structure_refinement 'SHELXL-2014/7 (Sheldrick, 2014)'
_computing_structure_solution SHELXS97
_diffrn_ambient_temperature 293(2)
_diffrn_detector_area_resol_mean 15.9914
_diffrn_measured_fraction_theta_full 0.989
_diffrn_measured_fraction_theta_max 0.989
_diffrn_measurement_device_type 'Xcalibur, Eos'
_diffrn_measurement_method '\w scans'
_diffrn_radiation_type MoK\a
_diffrn_radiation_wavelength 0.71073
_diffrn_reflns_av_R_equivalents 0.0401
_diffrn_reflns_av_unetI/netI 0.0533
_diffrn_reflns_Laue_measured_fraction_full 0.989
_diffrn_reflns_Laue_measured_fraction_max 0.989
_diffrn_reflns_limit_h_max 14
_diffrn_reflns_limit_h_min -27
_diffrn_reflns_limit_k_max 8
_diffrn_reflns_limit_k_min -5
_diffrn_reflns_limit_l_max 11
_diffrn_reflns_limit_l_min -11
_diffrn_reflns_number 3794
_diffrn_reflns_point_group_measured_fraction_full 0.989
_diffrn_reflns_point_group_measured_fraction_max 0.989
_diffrn_reflns_theta_full 24.999
_diffrn_reflns_theta_max 24.999
_diffrn_reflns_theta_min 3.383
_diffrn_source 'Enhance (Mo) X-ray Source'
_exptl_absorpt_coefficient_mu 1.341
_exptl_absorpt_correction_T_max 1.00000
_exptl_absorpt_correction_T_min 0.90185
_exptl_absorpt_correction_type multi-scan
_exptl_absorpt_process_details CrysAlis
_exptl_crystal_colour orange
_exptl_crystal_density_diffrn 1.664
_exptl_crystal_description needle
_exptl_crystal_F_000 792
_exptl_crystal_size_max 0.40
_exptl_crystal_size_mid 0.05
_exptl_crystal_size_min 0.04
_refine_diff_density_max 0.397
_refine_diff_density_min -0.363
_refine_diff_density_rms 0.072
_refine_ls_extinction_method none
_refine_ls_goodness_of_fit_ref 1.055
_refine_ls_hydrogen_treatment constr
_refine_ls_matrix_type full
_refine_ls_number_parameters 122
_refine_ls_number_reflns 1436
_refine_ls_number_restraints 0
_refine_ls_restrained_S_all 1.055
_refine_ls_R_factor_all 0.0518
_refine_ls_R_factor_gt 0.0381
_refine_ls_shift/su_max 0.001
_refine_ls_shift/su_mean 0.000
_refine_ls_structure_factor_coef Fsqd
_refine_ls_weighting_details 'w=1/[\s^2^(Fo^2^)+(0.0343P)^2^+0.0179P] where P=(Fo^2^+2Fc^2^)/3'
_refine_ls_weighting_scheme calc
_refine_ls_wR_factor_gt 0.0783
_refine_ls_wR_factor_ref 0.0854
_reflns_Friedel_coverage 0.000
_reflns_number_gt 1152
_reflns_number_total 1436
_reflns_threshold_expression 'I > 2\s(I)'
_cod_data_source_file d2nj01655a2.cif
_cod_data_source_block V4425_Pnma
_cod_depositor_comments 'Adding full bibliography for 7061540--7061548.cif.'
_cod_original_cell_volume 1515.80(12)
_cod_database_code 7061544
_shelx_shelxl_version_number 2014/7
_shelx_space_group_comment
;
The symmetry employed for this shelxl refinement is uniquely defined
by the following loop, which should always be used as a source of
symmetry information in preference to the above space-group names.
They are only intended as comments.
;
_exptl_absorpt_special_details
;
CrysAlisPro, Agilent Technologies,
Version 1.171.37.35 (release 13-08-2014 CrysAlis171 .NET)
(compiled Aug 13 2014,18:06:01)
Empirical absorption correction using spherical harmonics,
 implemented in SCALE3 ABSPACK scaling algorithm.
;

loop_
_space_group_symop_operation_xyz
'x, y, z'
'-x+1/2, -y, z+1/2'
'-x, y+1/2, -z'
'x+1/2, -y+1/2, -z+1/2'
'-x, -y, -z'
'x-1/2, y, -z-1/2'
'x, -y-1/2, z'
'-x-1/2, y-1/2, z-1/2'

loop_
_atom_site_label
_atom_site_type_symbol
_atom_site_fract_x
_atom_site_fract_y
_atom_site_fract_z
_atom_site_U_iso_or_equiv
_atom_site_adp_type
_atom_site_occupancy
_atom_site_site_symmetry_order
_atom_site_calc_flag
_atom_site_refinement_flags_posn
_atom_site_refinement_flags_adp
_atom_site_refinement_flags_occupancy
_atom_site_disorder_assembly
_atom_site_disorder_group
Co1 Co 0.84577(2) 0.7500 0.43985(5) 0.0202(2) Uani 1 2 d S T P . .
Cl2 Cl 0.79446(4) 0.2500 0.23583(11) 0.0314(3) Uani 1 2 d S T P . .
N1 N 0.79765(10) 0.9568(3) 0.5209(2) 0.0271(6) Uani 1 1 d . . . . .
H1A H 0.7657 0.9043 0.5551 0.041 Uiso 1 1 calc R U . . .
H1B H 0.7888 1.0434 0.4543 0.041 Uiso 1 1 calc R U . . .
H1C H 0.8166 1.0165 0.5900 0.041 Uiso 1 1 calc R U . . .
N4 N 0.89562(14) 0.7500 0.6080(3) 0.0321(9) Uani 1 2 d S T P . .
H4A H 0.8942 0.8668 0.6493 0.048 Uiso 0.5 1 calc R U P . .
H4B H 0.9314 0.7243 0.5822 0.048 Uiso 0.5 1 calc R U P . .
H4C H 0.8837 0.6589 0.6683 0.048 Uiso 0.5 1 calc R U P . .
N2 N 0.89404(9) 0.9530(3) 0.3565(2) 0.0282(6) Uani 1 1 d . . . . .
H2A H 0.8745 1.0158 0.2899 0.042 Uiso 1 1 calc R U . . .
H2B H 0.9250 0.8981 0.3186 0.042 Uiso 1 1 calc R U . . .
H2C H 0.9046 1.0373 0.4230 0.042 Uiso 1 1 calc R U . . .
N3 N 0.79656(14) 0.7500 0.2749(3) 0.0297(9) Uani 1 2 d S T P . .
H3A H 0.8147 0.8070 0.2033 0.044 Uiso 0.5 1 calc R U P . .
H3B H 0.7646 0.8157 0.2940 0.044 Uiso 0.5 1 calc R U P . .
H3C H 0.7879 0.6273 0.2518 0.044 Uiso 0.5 1 calc R U P . .
N5 N 1.01418(14) 0.2500 0.8358(4) 0.0320(9) Uani 1 2 d S T P . .
C1 C 0.91332(17) 0.2500 0.8781(4) 0.0238(9) Uani 1 2 d S T P . .
C2 C 0.92385(19) 0.2500 1.0220(4) 0.0342(11) Uani 1 2 d S T P . .
H2 H 0.8935 0.2500 1.0854 0.041 Uiso 1 2 calc R U P . .
C3 C 0.9789(2) 0.2500 1.0706(5) 0.0394(12) Uani 1 2 d S T P . .
H3 H 0.9865 0.2500 1.1668 0.047 Uiso 1 2 calc R U P . .
C4 C 1.02300(19) 0.2500 0.9744(5) 0.0363(12) Uani 1 2 d S T P . .
H4 H 1.0604 0.2500 1.0076 0.044 Uiso 1 2 calc R U P . .
C5 C 0.96021(17) 0.2500 0.7878(4) 0.0258(10) Uani 1 2 d S T P . .
C6 C 0.95325(18) 0.2500 0.6288(4) 0.0301(11) Uani 1 2 d S T P . .
C7 C 0.85178(19) 0.2500 0.8295(4) 0.0323(11) Uani 1 2 d S T P . .
O1 O 0.99631(15) 0.2500 0.5548(3) 0.0746(14) Uani 1 2 d S T P . .
O2 O 0.90313(13) 0.2500 0.5816(3) 0.0471(9) Uani 1 2 d S T P . .
O3 O 0.82813(10) 0.0878(4) 0.8133(3) 0.0559(7) Uani 1 1 d . . . . .
O4 O 0.83363(14) 0.7500 0.9805(3) 0.0539(10) Uani 1 2 d S T P . .
H4D H 0.8287 0.8825 0.9425 0.081 Uiso 1 1 d R U . . .

loop_
_atom_site_aniso_label
_atom_site_aniso_U_11
_atom_site_aniso_U_22
_atom_site_aniso_U_33
_atom_site_aniso_U_23
_atom_site_aniso_U_13
_atom_site_aniso_U_12
Co1 0.0168(3) 0.0239(3) 0.0198(3) 0.000 0.0003(2) 0.000
Cl2 0.0287(6) 0.0306(6) 0.0350(6) 0.000 -0.0076(5) 0.000
N1 0.0276(14) 0.0253(14) 0.0283(13) 0.0009(11) 0.0034(11) 0.0009(12)
N4 0.031(2) 0.037(2) 0.0288(18) 0.000 -0.0046(16) 0.000
N2 0.0214(13) 0.0298(15) 0.0334(14) 0.0029(12) 0.0027(11) 0.0017(12)
N3 0.025(2) 0.040(2) 0.0241(18) 0.000 -0.0027(15) 0.000
N5 0.0209(19) 0.041(2) 0.034(2) 0.000 -0.0011(16) 0.000
C1 0.022(2) 0.020(2) 0.029(2) 0.000 -0.0019(18) 0.000
C2 0.028(2) 0.045(3) 0.030(2) 0.000 0.004(2) 0.000
C3 0.041(3) 0.051(3) 0.026(2) 0.000 -0.007(2) 0.000
C4 0.024(2) 0.043(3) 0.041(3) 0.000 -0.012(2) 0.000
C5 0.024(2) 0.022(2) 0.032(2) 0.000 -0.0007(19) 0.000
C6 0.024(2) 0.033(3) 0.033(3) 0.000 0.001(2) 0.000
C7 0.027(2) 0.045(3) 0.024(2) 0.000 -0.0004(19) 0.000
O1 0.032(2) 0.154(5) 0.039(2) 0.000 0.0045(16) 0.000
O2 0.0282(18) 0.079(3) 0.0339(17) 0.000 -0.0029(14) 0.000
O3 0.0461(15) 0.0625(17) 0.0590(16) 0.0178(14) -0.0201(12) -0.0312(14)
O4 0.064(2) 0.059(3) 0.0381(19) 0.000 -0.0018(16) 0.000

loop_
_atom_type_symbol
_atom_type_description
_atom_type_scat_dispersion_real
_atom_type_scat_dispersion_imag
_atom_type_scat_source
C C 0.0033 0.0016 'International Tables Vol C Tables 4.2.6.8 and 6.1.1.4'
H H 0.0000 0.0000 'International Tables Vol C Tables 4.2.6.8 and 6.1.1.4'
N N 0.0061 0.0033 'International Tables Vol C Tables 4.2.6.8 and 6.1.1.4'
O O 0.0106 0.0060 'International Tables Vol C Tables 4.2.6.8 and 6.1.1.4'
Cl Cl 0.1484 0.1585 'International Tables Vol C Tables 4.2.6.8 and 6.1.1.4'
Co Co 0.3494 0.9721 'International Tables Vol C Tables 4.2.6.8 and 6.1.1.4'

loop_
_geom_angle_atom_site_label_1
_geom_angle_atom_site_label_2
_geom_angle_atom_site_label_3
_geom_angle
_geom_angle_site_symmetry_1
_geom_angle_site_symmetry_3
_geom_angle_publ_flag
N3 Co1 N2 90.93(10) . 7_575 ?
N3 Co1 N2 90.93(10) . . ?
N2 Co1 N2 90.37(14) 7_575 . ?
N3 Co1 N1 88.62(9) . . ?
N2 Co1 N1 179.02(10) 7_575 . ?
N2 Co1 N1 88.77(10) . . ?
N3 Co1 N1 88.62(9) . 7_575 ?
N2 Co1 N1 88.77(10) 7_575 7_575 ?
N2 Co1 N1 179.02(10) . 7_575 ?
N1 Co1 N1 92.09(14) . 7_575 ?
N3 Co1 N4 179.83(14) . . ?
N2 Co1 N4 89.20(10) 7_575 . ?
N2 Co1 N4 89.19(10) . . ?
N1 Co1 N4 91.26(10) . . ?
N1 Co1 N4 91.26(10) 7_575 . ?
C4 N5 C5 118.7(4) . . ?
C2 C1 C5 117.8(4) . . ?
C2 C1 C7 118.0(4) . . ?
C5 C1 C7 124.3(4) . . ?
C3 C2 C1 119.9(4) . . ?
C2 C3 C4 118.8(4) . . ?
N5 C4 C3 122.6(4) . . ?
N5 C5 C1 122.2(4) . . ?
N5 C5 C6 116.0(3) . . ?
C1 C5 C6 121.8(4) . . ?
O1 C6 O2 124.2(4) . . ?
O1 C6 C5 118.7(4) . . ?
O2 C6 C5 117.1(4) . . ?
O3 C7 O3 125.2(4) . 7_565 ?
O3 C7 C1 117.4(2) . . ?
O3 C7 C1 117.4(2) 7_565 . ?

loop_
_geom_bond_atom_site_label_1
_geom_bond_atom_site_label_2
_geom_bond_distance
_geom_bond_site_symmetry_2
_geom_bond_publ_flag
Co1 N3 1.942(3) . ?
Co1 N2 1.955(2) 7_575 ?
Co1 N2 1.955(2) . ?
Co1 N1 1.963(2) . ?
Co1 N1 1.963(2) 7_575 ?
Co1 N4 1.976(3) . ?
N5 C4 1.331(5) . ?
N5 C5 1.341(5) . ?
C1 C2 1.387(5) . ?
C1 C5 1.391(5) . ?
C1 C7 1.511(6) . ?
C2 C3 1.368(6) . ?
C3 C4 1.376(6) . ?
C5 C6 1.517(6) . ?
C6 O1 1.228(5) . ?
C6 O2 1.254(5) . ?
C7 O3 1.248(3) . ?
C7 O3 1.248(3) 7_565 ?

loop_
_geom_hbond_atom_site_label_D
_geom_hbond_atom_site_label_H
_geom_hbond_atom_site_label_A
_geom_hbond_distance_DH
_geom_hbond_distance_HA
_geom_hbond_distance_DA
_geom_hbond_angle_DHA
_geom_hbond_site_symmetry_A
N1 H1A Cl2 0.89 2.46 3.285(2) 155.3 2_665
N1 H1B Cl2 0.89 2.51 3.366(2) 161.4 1_565
N1 H1C O2 0.89 2.58 3.230(3) 130.6 1_565
N1 H1C O3 0.89 2.19 3.000(3) 151.1 1_565
N4 H4B O1 0.89 2.14 2.962(5) 153.4 5_766
N4 H4C O3 0.89 2.53 3.407(4) 167.1 7_565
N2 H2A Cl2 0.89 2.52 3.294(2) 146.5 1_565
N2 H2B N5 0.89 2.28 3.139(4) 162.5 5_766
N2 H2B O1 0.89 2.42 3.034(4) 126.4 5_766
N2 H2C O2 0.89 2.09 2.954(3) 162.8 1_565
N3 H3A O4 0.89 2.19 2.924(4) 138.9 1_554
N3 H3B O3 0.89 2.27 3.140(4) 164.4 2_664
N3 H3C Cl2 0.89 2.59 3.4374(4) 160.0 .
C4 H4 O4 0.93 2.48 3.380(5) 162.8 5_767
O4 H4D O3 0.98 1.86 2.804(3) 159.6 1_565
